data_7205694
loop_
_publ_author_name
'Lenthall, Joseph T.'
'Foster, Jonathan A.'
'Anderson, Kirsty M.'
'Probert, Michael R.'
'Howard, Judith A. K.'
'Steed, Jonathan W.'

_publ_section_title
;
 Hydrogen bonding interactions with the thiocarbonyl \p-system
;
_journal_issue 9
_journal_name_full CrystEngComm
_journal_page_first 3202
_journal_paper_doi 10.1039/c0ce00680g
_journal_volume 13
_journal_year 2011
_chemical_formula_moiety 'C10 H14 N4 S2'
_chemical_formula_sum 'C10 H14 N4 S2'
_chemical_formula_weight 254.37
_chemical_name_systematic
;
?
;
_space_group_IT_number 15
_symmetry_cell_setting monoclinic
_symmetry_space_group_name_Hall '-C 2yc'
_symmetry_space_group_name_H-M 'C 1 2/c 1'
_atom_sites_solution_hydrogens difmap
_atom_sites_solution_primary direct
_atom_sites_solution_secondary difmap
_audit_creation_method SHELXL-97
_cell_angle_alpha 90.00
_cell_angle_beta 116.0840(10)
_cell_angle_gamma 90.00
_cell_formula_units_Z 8
_cell_length_a 18.0632(8)
_cell_length_b 7.5649(3)
_cell_length_c 19.4089(8)
_cell_measurement_reflns_used 8596
_cell_measurement_temperature 120(2)
_cell_measurement_theta_max 30.29
_cell_measurement_theta_min 2.33
_cell_volume 2382.03(17)
_computing_cell_refinement 'SMART v5.630 (Bruker 2002)'
_computing_data_collection 'SMART V5.049 (Bruker, 2002)'
_computing_data_reduction 'SAINT v6.45A (Bruker, 2002)'
_computing_structure_refinement 'SHELXL-97 (Sheldrick, 1997)'
_computing_structure_solution 'SHELXS-97 (Sheldrick, 1990)'
_diffrn_ambient_temperature 120(2)
_diffrn_measured_fraction_theta_full 0.945
_diffrn_measured_fraction_theta_max 0.945
_diffrn_measurement_device_type 'Bruker SMART-1K CCD Diffractometer'
_diffrn_measurement_method \w
_diffrn_radiation_monochromator graphite
_diffrn_radiation_source 'fine-focus sealed tube'
_diffrn_radiation_type MoK\a
_diffrn_radiation_wavelength 0.71073
_diffrn_reflns_av_R_equivalents 0.0269
_diffrn_reflns_av_sigmaI/netI 0.0232
_diffrn_reflns_limit_h_max 24
_diffrn_reflns_limit_h_min -25
_diffrn_reflns_limit_k_max 10
_diffrn_reflns_limit_k_min -10
_diffrn_reflns_limit_l_max 27
_diffrn_reflns_limit_l_min -27
_diffrn_reflns_number 13725
_diffrn_reflns_theta_full 30.34
_diffrn_reflns_theta_max 30.34
_diffrn_reflns_theta_min 2.34
_diffrn_standards_decay_% 0
_diffrn_standards_number 0
_exptl_absorpt_coefficient_mu 0.425
_exptl_absorpt_correction_type none
_exptl_crystal_colour colourless
_exptl_crystal_density_diffrn 1.419
_exptl_crystal_density_method 'not measured'
_exptl_crystal_description block
_exptl_crystal_F_000 1072
_exptl_crystal_size_max 0.28
_exptl_crystal_size_mid 0.24
_exptl_crystal_size_min 0.10
_refine_diff_density_max 0.435
_refine_diff_density_min -0.249
_refine_diff_density_rms 0.055
_refine_ls_extinction_method none
_refine_ls_goodness_of_fit_ref 1.054
_refine_ls_hydrogen_treatment refall
_refine_ls_matrix_type full
_refine_ls_number_parameters 201
_refine_ls_number_reflns 3395
_refine_ls_number_restraints 0
_refine_ls_restrained_S_all 1.054
_refine_ls_R_factor_all 0.0366
_refine_ls_R_factor_gt 0.0296
_refine_ls_shift/su_max 0.000
_refine_ls_shift/su_mean 0.000
_refine_ls_structure_factor_coef Fsqd
_refine_ls_weighting_details 'calc w=1/[\s^2^(Fo^2^)+(0.0377P)^2^+1.9296P] where P=(Fo^2^+2Fc^2^)/3'
_refine_ls_weighting_scheme calc
_refine_ls_wR_factor_gt 0.0735
_refine_ls_wR_factor_ref 0.0769
_reflns_number_gt 2966
_reflns_number_total 3395
_reflns_threshold_expression >2sigma(I)
_cod_data_source_file c0ce00680g.txt
_cod_data_source_block x:\groupc~1\joelen~1\05srv2~1\05srv235
_cod_original_sg_symbol_H-M 'C 2/c'
_cod_database_code 7205694

loop_
_symmetry_equiv_pos_as_xyz
'x, y, z'
'-x, y, -z+1/2'
'x+1/2, y+1/2, z'
'-x+1/2, y+1/2, -z+1/2'
'-x, -y, -z'
'x, -y, z-1/2'
'-x+1/2, -y+1/2, -z'
'x+1/2, -y+1/2, z-1/2'

loop_
_atom_site_label
_atom_site_type_symbol
_atom_site_fract_x
_atom_site_fract_y
_atom_site_fract_z
_atom_site_U_iso_or_equiv
_atom_site_adp_type
_atom_site_occupancy
_atom_site_symmetry_multiplicity
_atom_site_calc_flag
_atom_site_refinement_flags
_atom_site_disorder_assembly
_atom_site_disorder_group
S1 S 0.004476(18) 0.07598(4) 0.094054(17) 0.01668(8) Uani 1 1 d . . .
S2 S 0.307401(19) 0.04595(4) -0.072422(18) 0.01813(8) Uani 1 1 d . . .
N1 N 0.09268(6) -0.21887(14) 0.10977(6) 0.0174(2) Uani 1 1 d . . .
N2 N 0.15665(6) 0.04408(14) 0.11139(6) 0.01533(19) Uani 1 1 d . . .
N3 N 0.20869(6) 0.00959(15) -0.00036(6) 0.0172(2) Uani 1 1 d . . .
N4 N 0.14624(7) 0.09419(15) -0.12388(6) 0.0192(2) Uani 1 1 d . . .
C1 C 0.23564(7) -0.03248(15) 0.13040(7) 0.0145(2) Uani 1 1 d . . .
C2 C 0.26454(7) -0.04307(15) 0.07377(7) 0.0145(2) Uani 1 1 d . . .
C3 C 0.34382(8) -0.10849(17) 0.09477(7) 0.0187(2) Uani 1 1 d . . .
C4 C 0.39219(8) -0.16199(18) 0.16998(7) 0.0203(2) Uani 1 1 d . . .
C5 C 0.36336(8) -0.15311(18) 0.22544(7) 0.0205(2) Uani 1 1 d . . .
C6 C 0.28486(8) -0.08723(17) 0.20513(7) 0.0185(2) Uani 1 1 d . . .
C7 C 0.08867(7) -0.04365(16) 0.10563(6) 0.0142(2) Uani 1 1 d . . .
C8 C 0.02319(8) -0.33278(19) 0.09728(9) 0.0240(3) Uani 1 1 d . . .
C9 C 0.21743(7) 0.04902(15) -0.06503(7) 0.0149(2) Uani 1 1 d . . .
C10 C 0.13597(9) 0.1325(2) -0.20072(7) 0.0243(3) Uani 1 1 d . . .
H3 H 0.3647(10) -0.118(2) 0.0574(9) 0.023(4) Uiso 1 1 d . . .
H4 H 0.4470(11) -0.207(2) 0.1828(10) 0.027(4) Uiso 1 1 d . . .
H5 H 0.3960(10) -0.189(2) 0.2745(10) 0.027(4) Uiso 1 1 d . . .
H6 H 0.2662(11) -0.075(2) 0.2421(10) 0.028(4) Uiso 1 1 d . . .
H8A H 0.0062(10) -0.323(2) 0.1384(10) 0.027(4) Uiso 1 1 d . . .
H10A H 0.0794(14) 0.145(3) -0.2335(12) 0.052(6) Uiso 1 1 d . . .
H8B H 0.0380(13) -0.454(3) 0.0948(12) 0.048(6) Uiso 1 1 d . . .
H10B H 0.1532(12) 0.028(3) -0.2213(11) 0.044(5) Uiso 1 1 d . . .
H8C H -0.0226(12) -0.303(3) 0.0485(11) 0.039(5) Uiso 1 1 d . . .
H10C H 0.1686(12) 0.233(3) -0.2029(11) 0.041(5) Uiso 1 1 d . . .
H1N H 0.1344(11) -0.267(2) 0.1119(10) 0.030(4) Uiso 1 1 d . . .
H2N H 0.1540(10) 0.153(2) 0.1062(9) 0.025(4) Uiso 1 1 d . . .
H3N H 0.1619(11) 0.026(2) -0.0035(9) 0.025(4) Uiso 1 1 d . . .
H4N H 0.1032(12) 0.079(2) -0.1174(10) 0.030(5) Uiso 1 1 d . . .

loop_
_atom_site_aniso_label
_atom_site_aniso_U_11
_atom_site_aniso_U_22
_atom_site_aniso_U_33
_atom_site_aniso_U_23
_atom_site_aniso_U_13
_atom_site_aniso_U_12
S1 0.01219(14) 0.02113(15) 0.01755(14) -0.00233(10) 0.00729(11) 0.00167(10)
S2 0.01638(15) 0.01756(15) 0.02491(16) 0.00111(11) 0.01317(12) 0.00027(11)
N1 0.0128(5) 0.0175(5) 0.0229(5) -0.0006(4) 0.0088(4) -0.0001(4)
N2 0.0125(5) 0.0155(5) 0.0199(5) 0.0019(4) 0.0089(4) 0.0014(4)
N3 0.0119(5) 0.0251(5) 0.0157(5) 0.0010(4) 0.0071(4) 0.0029(4)
N4 0.0146(5) 0.0285(6) 0.0160(5) 0.0026(4) 0.0081(4) 0.0005(4)
C1 0.0115(5) 0.0153(5) 0.0174(5) -0.0005(4) 0.0070(4) -0.0004(4)
C2 0.0137(5) 0.0145(5) 0.0154(5) -0.0013(4) 0.0064(4) -0.0002(4)
C3 0.0147(5) 0.0224(6) 0.0202(6) -0.0013(5) 0.0088(5) 0.0021(5)
C4 0.0138(5) 0.0237(6) 0.0218(6) -0.0002(5) 0.0063(5) 0.0035(5)
C5 0.0164(6) 0.0248(6) 0.0170(6) 0.0037(5) 0.0043(5) 0.0030(5)
C6 0.0163(5) 0.0231(6) 0.0177(6) 0.0016(4) 0.0089(5) -0.0003(5)
C7 0.0131(5) 0.0196(5) 0.0104(5) -0.0003(4) 0.0057(4) 0.0000(4)
C8 0.0193(6) 0.0194(6) 0.0338(7) -0.0028(5) 0.0123(6) -0.0050(5)
C9 0.0155(5) 0.0136(5) 0.0174(5) -0.0022(4) 0.0088(5) -0.0012(4)
C10 0.0223(6) 0.0348(7) 0.0157(6) 0.0034(5) 0.0083(5) -0.0026(6)

loop_
_atom_type_symbol
_atom_type_description
_atom_type_scat_dispersion_real
_atom_type_scat_dispersion_imag
_atom_type_scat_source
C C 0.0033 0.0016 'International Tables Vol C Tables 4.2.6.8 and 6.1.1.4'
H H 0.0000 0.0000 'International Tables Vol C Tables 4.2.6.8 and 6.1.1.4'
N N 0.0061 0.0033 'International Tables Vol C Tables 4.2.6.8 and 6.1.1.4'
S S 0.1246 0.1234 'International Tables Vol C Tables 4.2.6.8 and 6.1.1.4'

loop_
_geom_angle_atom_site_label_1
_geom_angle_atom_site_label_2
_geom_angle_atom_site_label_3
_geom_angle
_geom_angle_site_symmetry_1
_geom_angle_site_symmetry_3
_geom_angle_publ_flag
C7 N1 C8 124.19(11) . . ?
C7 N1 H1N 117.8(13) . . ?
C8 N1 H1N 117.1(13) . . ?
C7 N2 C1 125.98(10) . . ?
C7 N2 H2N 118.3(12) . . ?
C1 N2 H2N 115.6(12) . . ?
C9 N3 C2 133.07(11) . . ?
C9 N3 H3N 115.2(12) . . ?
C2 N3 H3N 111.5(12) . . ?
C9 N4 C10 124.82(11) . . ?
C9 N4 H4N 116.0(12) . . ?
C10 N4 H4N 117.9(12) . . ?
C6 C1 C2 120.66(11) . . ?
C6 C1 N2 119.86(10) . . ?
C2 C1 N2 119.40(10) . . ?
C3 C2 N3 125.63(11) . . ?
C3 C2 C1 118.43(11) . . ?
N3 C2 C1 115.91(10) . . ?
C4 C3 C2 119.98(11) . . ?
C4 C3 H3 119.9(10) . . ?
C2 C3 H3 120.1(10) . . ?
C5 C4 C3 121.52(11) . . ?
C5 C4 H4 120.5(10) . . ?
C3 C4 H4 118.0(10) . . ?
C6 C5 C4 118.84(11) . . ?
C6 C5 H5 120.9(11) . . ?
C4 C5 H5 120.2(11) . . ?
C5 C6 C1 120.57(11) . . ?
C5 C6 H6 119.5(11) . . ?
C1 C6 H6 119.9(11) . . ?
N1 C7 N2 117.39(10) . . ?
N1 C7 S1 124.19(9) . . ?
N2 C7 S1 118.42(9) . . ?
N1 C8 H8A 112.3(10) . . ?
N1 C8 H8B 109.5(13) . . ?
H8A C8 H8B 107.7(16) . . ?
N1 C8 H8C 109.2(12) . . ?
H8A C8 H8C 110.1(15) . . ?
H8B C8 H8C 107.9(17) . . ?
N4 C9 N3 112.66(10) . . ?
N4 C9 S2 122.01(9) . . ?
N3 C9 S2 125.32(9) . . ?
N4 C10 H10A 109.0(13) . . ?
N4 C10 H10B 109.4(12) . . ?
H10A C10 H10B 104.4(17) . . ?
N4 C10 H10C 113.2(11) . . ?
H10A C10 H10C 112.8(18) . . ?
H10B C10 H10C 107.6(16) . . ?

loop_
_geom_bond_atom_site_label_1
_geom_bond_atom_site_label_2
_geom_bond_distance
_geom_bond_site_symmetry_2
_geom_bond_publ_flag
S1 C7 1.6975(12) . ?
S2 C9 1.6933(12) . ?
N1 C7 1.3280(16) . ?
N1 C8 1.4524(16) . ?
N1 H1N 0.821(18) . ?
N2 C7 1.3566(15) . ?
N2 C1 1.4298(15) . ?
N2 H2N 0.828(18) . ?
N3 C9 1.3651(15) . ?
N3 C2 1.4037(15) . ?
N3 H3N 0.829(18) . ?
N4 C9 1.3354(16) . ?
N4 C10 1.4488(16) . ?
N4 H4N 0.849(19) . ?
C1 C6 1.3900(17) . ?
C1 C2 1.4111(16) . ?
C2 C3 1.3960(16) . ?
C3 C4 1.3916(18) . ?
C3 H3 0.955(17) . ?
C4 C5 1.3882(18) . ?
C4 H4 0.969(17) . ?
C5 C6 1.3867(17) . ?
C5 H5 0.913(17) . ?
C6 H6 0.922(17) . ?
C8 H8A 0.975(17) . ?
C8 H8B 0.96(2) . ?
C8 H8C 0.97(2) . ?
C10 H10A 0.94(2) . ?
C10 H10B 1.00(2) . ?
C10 H10C 0.98(2) . ?

loop_
_geom_hbond_atom_site_label_D
_geom_hbond_atom_site_label_H
_geom_hbond_atom_site_label_A
_geom_hbond_distance_DH
_geom_hbond_distance_HA
_geom_hbond_distance_DA
_geom_hbond_angle_DHA
_geom_hbond_site_symmetry_A
C4 H4 S1 0.969(17) 2.885(17) 3.5838(13) 129.8(12) 3_545
N3 H3N S1 0.829(18) 2.841(17) 3.5205(11) 140.5(15) 5
N4 H4N S1 0.849(19) 2.477(19) 3.2848(11) 159.4(16) 5
N2 H2N S2 0.828(18) 2.551(18) 3.3232(11) 155.6(15) 7
C3 H3 S2 0.955(17) 2.583(16) 3.2328(13) 125.5(12) .
N1 H1N S2 0.821(18) 2.620(19) 3.3250(11) 144.9(16) 7_545

loop_
_geom_torsion_atom_site_label_1
_geom_torsion_atom_site_label_2
_geom_torsion_atom_site_label_3
_geom_torsion_atom_site_label_4
_geom_torsion
_geom_torsion_site_symmetry_1
_geom_torsion_site_symmetry_2
_geom_torsion_site_symmetry_3
_geom_torsion_site_symmetry_4
_geom_torsion_publ_flag
C7 N2 C1 C6 -72.44(16) . . . . ?
C7 N2 C1 C2 110.87(13) . . . . ?
C9 N3 C2 C3 -16.1(2) . . . . ?
C9 N3 C2 C1 165.88(12) . . . . ?
C6 C1 C2 C3 -0.47(18) . . . . ?
N2 C1 C2 C3 176.20(11) . . . . ?
C6 C1 C2 N3 177.72(11) . . . . ?
N2 C1 C2 N3 -5.61(16) . . . . ?
N3 C2 C3 C4 -177.76(12) . . . . ?
C1 C2 C3 C4 0.24(18) . . . . ?
C2 C3 C4 C5 0.4(2) . . . . ?
C3 C4 C5 C6 -0.8(2) . . . . ?
C4 C5 C6 C1 0.6(2) . . . . ?
C2 C1 C6 C5 0.07(19) . . . . ?
N2 C1 C6 C5 -176.58(11) . . . . ?
C8 N1 C7 N2 -173.80(11) . . . . ?
C8 N1 C7 S1 6.48(17) . . . . ?
C1 N2 C7 N1 -7.76(17) . . . . ?
C1 N2 C7 S1 171.98(9) . . . . ?
C10 N4 C9 N3 -176.17(12) . . . . ?
C10 N4 C9 S2 4.66(18) . . . . ?
C2 N3 C9 N4 -179.88(12) . . . . ?
C2 N3 C9 S2 -0.7(2) . . . . ?

loop_
_cod_related_entry_id
_cod_related_entry_database
_cod_related_entry_code
1 ChemSpider 8952675
